data_2231931
loop_
_publ_author_name
'Ha, Kwang'

_publ_section_title
;
 2,2'-Bipyrimidine-1,1'-diium bis(triiodide)--2,2'-bipyrimidine--water
 (1/2/2)
;
_journal_coeditor_code IM2310
_journal_issue 10
_journal_name_full 'Acta Crystallographica Section E'
_journal_page_first o2558
_journal_paper_doi 10.1107/S1600536811034982
_journal_volume 67
_journal_year 2011
_chemical_formula_iupac 'C8 H8 N4 2+, 2I3 -, 2C8 H6 N4, 2H2 O'
_chemical_formula_moiety 'C8 H8 N4 2+, 2(I3 -), 2(C8 H6 N4), 2(H2 O)'
_chemical_formula_sum 'C24 H24 I6 N12 O2'
_chemical_formula_weight 1273.95
_chemical_name_systematic
;
2,2'-Bipyrimidine-1,1'-diium bis(triiodide)--2,2'-bipyrimidine--water (1/2/2)
;
_space_group_IT_number 2
_symmetry_cell_setting triclinic
_symmetry_space_group_name_Hall '-P 1'
_symmetry_space_group_name_H-M 'P -1'
_atom_sites_solution_hydrogens geom
_atom_sites_solution_primary direct
_atom_sites_solution_secondary difmap
_cell_angle_alpha 77.265(5)
_cell_angle_beta 76.881(5)
_cell_angle_gamma 76.287(4)
_cell_formula_units_Z 1
_cell_length_a 8.964(2)
_cell_length_b 9.013(2)
_cell_length_c 12.112(3)
_cell_measurement_reflns_used 3632
_cell_measurement_temperature 200(2)
_cell_measurement_theta_max 25.94
_cell_measurement_theta_min 2.36
_cell_volume 911.4(4)
_computing_cell_refinement 'SAINT (Bruker, 2000)'
_computing_data_collection 'SMART (Bruker, 2000)'
_computing_data_reduction 'SAINT (Bruker, 2000)'
_computing_molecular_graphics 'ORTEP-3 (Farrugia, 1997) and PLATON (Spek, 2009)'
_computing_publication_material 'SHELXL97 (Sheldrick, 2008)'
_computing_structure_refinement 'SHELXL97 (Sheldrick, 2008)'
_computing_structure_solution 'SHELXS97 (Sheldrick, 2008)'
_diffrn_ambient_temperature 200(2)
_diffrn_measured_fraction_theta_full 0.977
_diffrn_measured_fraction_theta_max 0.977
_diffrn_measurement_device_type 'Bruker SMART 1000 CCD'
_diffrn_measurement_method '\f and \w'
_diffrn_radiation_monochromator graphite
_diffrn_radiation_source 'fine-focus sealed tube'
_diffrn_radiation_type MoK\a
_diffrn_radiation_wavelength 0.71073
_diffrn_reflns_av_R_equivalents 0.0175
_diffrn_reflns_av_sigmaI/netI 0.0326
_diffrn_reflns_limit_h_max 11
_diffrn_reflns_limit_h_min -10
_diffrn_reflns_limit_k_max 11
_diffrn_reflns_limit_k_min -11
_diffrn_reflns_limit_l_max 14
_diffrn_reflns_limit_l_min -13
_diffrn_reflns_number 5688
_diffrn_reflns_theta_full 26.00
_diffrn_reflns_theta_max 26.00
_diffrn_reflns_theta_min 2.36
_diffrn_standards_decay_% 0
_diffrn_standards_interval_count 0
_diffrn_standards_interval_time 0
_diffrn_standards_number 0
_exptl_absorpt_coefficient_mu 5.154
_exptl_absorpt_correction_T_max 1.000000
_exptl_absorpt_correction_T_min 0.769260
_exptl_absorpt_correction_type multi-scan
_exptl_absorpt_process_details '(SADABS; Bruker, 2000)'
_exptl_crystal_colour redbrown
_exptl_crystal_density_diffrn 2.321
_exptl_crystal_density_method 'not measured'
_exptl_crystal_description block
_exptl_crystal_F_000 586
_exptl_crystal_size_max 0.35
_exptl_crystal_size_mid 0.21
_exptl_crystal_size_min 0.16
_refine_diff_density_max 1.293
_refine_diff_density_min -1.673
_refine_ls_extinction_method none
_refine_ls_goodness_of_fit_ref 1.306
_refine_ls_hydrogen_treatment constr
_refine_ls_matrix_type full
_refine_ls_number_parameters 202
_refine_ls_number_reflns 3505
_refine_ls_number_restraints 0
_refine_ls_restrained_S_all 1.306
_refine_ls_R_factor_all 0.0678
_refine_ls_R_factor_gt 0.0534
_refine_ls_shift/su_max 0.000
_refine_ls_shift/su_mean 0.000
_refine_ls_structure_factor_coef Fsqd
_refine_ls_weighting_details 'calc w=1/[\s^2^(Fo^2^)+(0.0114P)^2^+14.2699P] where P=(Fo^2^+2Fc^2^)/3'
_refine_ls_weighting_scheme calc
_refine_ls_wR_factor_gt 0.1159
_refine_ls_wR_factor_ref 0.1322
_reflns_number_gt 2993
_reflns_number_total 3505
_reflns_threshold_expression I>2\s(I)
_cod_data_source_file im2310.cif
_cod_data_source_block I
_cod_original_cell_volume 911.3(4)
_cod_database_code 2231931
_cod_database_fobs_code 2231931

loop_
_symmetry_equiv_pos_as_xyz
'x, y, z'
'-x, -y, -z'

loop_
_atom_site_type_symbol
_atom_site_label
_atom_site_fract_x
_atom_site_fract_y
_atom_site_fract_z
_atom_site_U_iso_or_equiv
_atom_site_adp_type
_atom_site_calc_flag
_atom_site_refinement_flags
_atom_site_occupancy
_atom_site_symmetry_multiplicity
I I1 1.0000 0.0000 0.0000 0.0408(3) Uani d S 1 2
I I2 0.74916(11) 0.26620(10) 0.03957(9) 0.0590(3) Uani d . 1 1
I I3 0.0000 0.5000 0.5000 0.0465(3) Uani d S 1 2
I I4 0.11198(10) 0.59729(11) 0.67614(7) 0.0543(3) Uani d . 1 1
N N1 0.3970(10) 0.1722(10) -0.0778(7) 0.0340(19) Uani d . 1 1
H H1N 0.4476 0.1641 -0.1482 0.041 Uiso calc R 1 1
N N2 0.3607(9) 0.0652(9) 0.1209(7) 0.0281(18) Uani d . 1 1
N N3 0.4427(9) 0.6152(9) 0.3680(7) 0.0273(17) Uani d . 1 1
N N4 0.4734(10) 0.3448(10) 0.4394(7) 0.0324(19) Uani d . 1 1
N N5 0.1907(9) 0.0208(9) 0.5125(7) 0.0293(18) Uani d . 1 1
N N6 -0.0604(10) 0.0811(10) 0.6308(7) 0.0327(19) Uani d . 1 1
C C1 0.2819(12) 0.2904(12) -0.0578(9) 0.033(2) Uani d . 1 1
H H1 0.2550 0.3689 -0.1207 0.040 Uiso calc R 1 1
C C2 0.1989(12) 0.3036(12) 0.0521(9) 0.035(2) Uani d . 1 1
H H2 0.1168 0.3895 0.0664 0.042 Uiso calc R 1 1
C C3 0.2421(12) 0.1847(12) 0.1401(9) 0.035(2) Uani d . 1 1
H H3 0.1859 0.1880 0.2165 0.042 Uiso calc R 1 1
C C4 0.4339(11) 0.0663(11) 0.0113(9) 0.028(2) Uani d . 1 1
C C5 0.4007(12) 0.5968(13) 0.2747(8) 0.033(2) Uani d . 1 1
H H5 0.3729 0.6850 0.2184 0.039 Uiso calc R 1 1
C C6 0.3968(13) 0.4517(14) 0.2580(9) 0.041(3) Uani d . 1 1
H H6 0.3698 0.4370 0.1903 0.049 Uiso calc R 1 1
C C7 0.4334(14) 0.3302(13) 0.3431(10) 0.042(3) Uani d . 1 1
H H7 0.4303 0.2292 0.3335 0.051 Uiso calc R 1 1
C C8 0.4744(11) 0.4879(11) 0.4473(8) 0.026(2) Uani d . 1 1
C C9 0.2583(12) 0.0653(12) 0.5860(9) 0.035(2) Uani d . 1 1
H H9 0.3679 0.0607 0.5701 0.042 Uiso calc R 1 1
C C10 0.1691(12) 0.1169(12) 0.6831(8) 0.033(2) Uani d . 1 1
H H10 0.2159 0.1437 0.7371 0.040 Uiso calc R 1 1
C C11 0.0077(13) 0.1291(13) 0.7005(8) 0.035(2) Uani d . 1 1
H H11 -0.0562 0.1729 0.7641 0.043 Uiso calc R 1 1
C C12 0.0361(12) 0.0280(11) 0.5389(8) 0.029(2) Uani d . 1 1
O O1 0.5739(8) 0.0741(8) 0.6568(6) 0.0321(16) Uani d . 1 1
H H1A 0.5705 0.1700 0.6472 0.048 Uiso d R 1 1
H H1B 0.6249 0.0175 0.7061 0.048 Uiso d R 1 1

loop_
_atom_site_aniso_label
_atom_site_aniso_U_11
_atom_site_aniso_U_22
_atom_site_aniso_U_33
_atom_site_aniso_U_12
_atom_site_aniso_U_13
_atom_site_aniso_U_23
I1 0.0539(7) 0.0402(6) 0.0341(5) -0.0204(5) -0.0139(5) -0.0004(4)
I2 0.0621(6) 0.0466(5) 0.0748(7) -0.0098(4) -0.0217(5) -0.0159(4)
I3 0.0351(6) 0.0436(6) 0.0406(6) 0.0054(4) 0.0029(4) 0.0102(5)
I4 0.0437(5) 0.0571(5) 0.0466(5) 0.0078(4) -0.0030(4) -0.0018(4)
N1 0.035(5) 0.032(5) 0.031(5) -0.003(4) -0.007(4) 0.001(4)
N2 0.029(4) 0.028(4) 0.023(4) -0.006(3) -0.002(3) 0.002(3)
N3 0.022(4) 0.030(4) 0.027(4) 0.000(3) -0.005(3) -0.005(3)
N4 0.041(5) 0.026(4) 0.033(5) -0.005(4) -0.013(4) -0.008(4)
N5 0.024(4) 0.027(4) 0.031(4) -0.004(3) -0.004(3) 0.005(3)
N6 0.027(4) 0.043(5) 0.023(4) -0.007(4) -0.006(3) 0.006(4)
C1 0.038(6) 0.027(5) 0.030(5) -0.008(4) -0.014(4) 0.013(4)
C2 0.033(5) 0.026(5) 0.043(6) 0.001(4) -0.009(5) -0.005(4)
C3 0.035(6) 0.034(6) 0.036(6) -0.011(5) -0.001(4) -0.009(5)
C4 0.027(5) 0.027(5) 0.034(5) -0.012(4) -0.013(4) 0.001(4)
C5 0.036(6) 0.042(6) 0.024(5) -0.013(5) -0.013(4) 0.000(4)
C6 0.044(7) 0.054(7) 0.030(6) -0.013(5) -0.009(5) -0.015(5)
C7 0.050(7) 0.035(6) 0.046(7) -0.016(5) -0.009(5) -0.008(5)
C8 0.027(5) 0.025(5) 0.022(5) -0.004(4) -0.005(4) 0.000(4)
C9 0.031(5) 0.042(6) 0.037(6) -0.010(5) -0.019(5) 0.002(5)
C10 0.038(6) 0.044(6) 0.021(5) -0.013(5) -0.013(4) 0.001(4)
C11 0.040(6) 0.050(7) 0.016(5) -0.001(5) -0.009(4) -0.010(4)
C12 0.042(6) 0.025(5) 0.016(4) -0.010(4) -0.009(4) 0.009(4)
O1 0.042(4) 0.028(4) 0.025(4) -0.010(3) -0.011(3) 0.004(3)

loop_
_atom_type_symbol
_atom_type_description
_atom_type_scat_dispersion_real
_atom_type_scat_dispersion_imag
_atom_type_scat_source
C C 0.0033 0.0016 'International Tables Vol C Tables 4.2.6.8 and 6.1.1.4'
H H 0.0000 0.0000 'International Tables Vol C Tables 4.2.6.8 and 6.1.1.4'
I I -0.4742 1.8119 'International Tables Vol C Tables 4.2.6.8 and 6.1.1.4'
N N 0.0061 0.0033 'International Tables Vol C Tables 4.2.6.8 and 6.1.1.4'
O O 0.0106 0.0060 'International Tables Vol C Tables 4.2.6.8 and 6.1.1.4'

loop_
_geom_angle_atom_site_label_1
_geom_angle_atom_site_label_2
_geom_angle_atom_site_label_3
_geom_angle_site_symmetry_3
_geom_angle
I2 I1 I2 2_755 180.00(3)
I4 I3 I4 2_566 180.0
C1 N1 C4 . 117.8(9)
C1 N1 H1N . 121.1
C4 N1 H1N . 121.1
C4 N2 C3 . 116.1(8)
C5 N3 C8 . 117.3(9)
C8 N4 C7 . 114.8(9)
C12 N5 C9 . 117.8(9)
C11 N6 C12 . 115.7(9)
N1 C1 C2 . 121.9(9)
N1 C1 H1 . 119.0
C2 C1 H1 . 119.0
C1 C2 C3 . 116.5(10)
C1 C2 H2 . 121.8
C3 C2 H2 . 121.8
N2 C3 C2 . 122.0(10)
N2 C3 H3 . 119.0
C2 C3 H3 . 119.0
N1 C4 N2 . 125.6(9)
N1 C4 C4 2_655 117.7(11)
N2 C4 C4 2_655 116.6(10)
N3 C5 C6 . 120.9(10)
N3 C5 H5 . 119.5
C6 C5 H5 . 119.5
C7 C6 C5 . 116.9(10)
C7 C6 H6 . 121.5
C5 C6 H6 . 121.5
N4 C7 C6 . 123.8(10)
N4 C7 H7 . 118.1
C6 C7 H7 . 118.1
N4 C8 N3 . 126.2(9)
N4 C8 C8 2_666 117.6(10)
N3 C8 C8 2_666 116.1(10)
N5 C9 C10 . 120.3(9)
N5 C9 H9 . 119.9
C10 C9 H9 . 119.9
C9 C10 C11 . 118.1(9)
C9 C10 H10 . 121.0
C11 C10 H10 . 121.0
N6 C11 C10 . 122.3(9)
N6 C11 H11 . 118.9
C10 C11 H11 . 118.9
N5 C12 N6 . 125.6(9)
N5 C12 C12 2_556 117.6(11)
N6 C12 C12 2_556 116.8(11)
H1A O1 H1B . 116.6

loop_
_geom_bond_atom_site_label_1
_geom_bond_atom_site_label_2
_geom_bond_site_symmetry_2
_geom_bond_distance
I1 I2 . 2.9158(10)
I1 I2 2_755 2.9158(10)
I3 I4 . 2.9226(11)
I3 I4 2_566 2.9226(11)
N1 C1 . 1.319(13)
N1 C4 . 1.320(12)
N1 H1N . 0.8800
N2 C4 . 1.339(13)
N2 C3 . 1.342(13)
N3 C5 . 1.324(12)
N3 C8 . 1.342(12)
N4 C8 . 1.316(12)
N4 C7 . 1.336(14)
N5 C12 . 1.339(13)
N5 C9 . 1.355(13)
N6 C11 . 1.339(13)
N6 C12 . 1.348(13)
C1 C2 . 1.385(15)
C1 H1 . 0.9500
C2 C3 . 1.386(15)
C2 H2 . 0.9500
C3 H3 . 0.9500
C4 C4 2_655 1.49(2)
C5 C6 . 1.376(15)
C5 H5 . 0.9500
C6 C7 . 1.363(16)
C6 H6 . 0.9500
C7 H7 . 0.9500
C8 C8 2_666 1.525(18)
C9 C10 . 1.370(15)
C9 H9 . 0.9500
C10 C11 . 1.395(15)
C10 H10 . 0.9500
C11 H11 . 0.9500
C12 C12 2_556 1.484(19)
O1 H1A . 0.8400
O1 H1B . 0.8400

loop_
_geom_hbond_atom_site_label_D
_geom_hbond_atom_site_label_H
_geom_hbond_atom_site_label_A
_geom_hbond_site_symmetry_A
_geom_hbond_distance_DH
_geom_hbond_distance_HA
_geom_hbond_distance_DA
_geom_hbond_angle_DHA
O1 H1A N3 2_666 0.84 1.88 2.721(11) 177.6
O1 H1B N2 2_656 0.84 2.09 2.837(10) 148.6
N1 H1N O1 1_554 0.88 2.59 3.450(11) 165.6

loop_
_geom_torsion_atom_site_label_1
_geom_torsion_atom_site_label_2
_geom_torsion_atom_site_label_3
_geom_torsion_atom_site_label_4
_geom_torsion_site_symmetry_4
_geom_torsion
C4 N1 C1 C2 . -1.3(15)
N1 C1 C2 C3 . -0.8(16)
C4 N2 C3 C2 . -0.8(14)
C1 C2 C3 N2 . 1.8(16)
C1 N1 C4 N2 . 2.5(15)
C1 N1 C4 C4 2_655 -179.0(10)
C3 N2 C4 N1 . -1.5(14)
C3 N2 C4 C4 2_655 -179.9(10)
C8 N3 C5 C6 . -2.8(15)
N3 C5 C6 C7 . 1.9(16)
C8 N4 C7 C6 . 0.4(16)
C5 C6 C7 N4 . -0.6(18)
C7 N4 C8 N3 . -1.5(15)
C7 N4 C8 C8 2_666 -177.5(11)
C5 N3 C8 N4 . 2.7(15)
C5 N3 C8 C8 2_666 178.8(10)
C12 N5 C9 C10 . -0.5(14)
N5 C9 C10 C11 . -3.0(15)
C12 N6 C11 C10 . -3.5(15)
C9 C10 C11 N6 . 5.2(16)
C9 N5 C12 N6 . 2.4(14)
C9 N5 C12 C12 2_556 -177.1(10)
C11 N6 C12 N5 . -0.4(14)
C11 N6 C12 C12 2_556 179.1(10)
